data_4031977
loop_
_publ_author_name
'Vasilenko, Vladislav'
'Roth, Torsten'
'Blasius, Clemens K.'
'Intorp, Sebastian N.'
'Wadepohl, Hubert'
'Gade, Lutz H.'

_publ_section_title
;
 A modular approach to neutral P,N-ligands: synthesis and coordination
 chemistry.
;
_journal_name_full 'Beilstein journal of organic chemistry'
_journal_page_first 846
_journal_page_last 853
_journal_paper_doi 10.3762/bjoc.12.83
_journal_volume 12
_journal_year 2016
_chemical_formula_moiety 'C39 H45 N2 P Rh, B F4, C H2 Cl2'
_chemical_formula_sum 'C40 H47 B Cl2 F4 N2 P Rh'
_chemical_formula_weight 847.38
_space_group_crystal_system triclinic
_space_group_IT_number 2
_space_group_name_Hall '-P 1'
_space_group_name_H-M_alt 'P -1'
_symmetry_cell_setting triclinic
_symmetry_Int_Tables_number 2
_symmetry_space_group_name_Hall '-P 1'
_symmetry_space_group_name_H-M 'P -1'
_atom_sites_solution_hydrogens mixed
_atom_sites_solution_primary iterative
_atom_sites_solution_secondary difmap
_audit_block_code ga_vv4
_audit_creation_date 2016-01-25
_audit_creation_method
;
Olex2 1.2
(compiled 2015.09.30 svn.r3233 for OlexSys, GUI svn.r5103)
;
_audit_update_record '25.01.2016 17:04:23 CET UTC+01:00  encif 1.38'
_cell_angle_alpha 89.234(11)
_cell_angle_beta 89.261(14)
_cell_angle_gamma 89.370(9)
_cell_formula_units_Z 4
_cell_length_a 12.435(5)
_cell_length_b 15.735(7)
_cell_length_c 19.553(8)
_cell_measurement_reflns_used 8066
_cell_measurement_temperature 100(2)
_cell_measurement_theta_max 32.06
_cell_measurement_theta_min 2.34
_cell_volume 3825(3)
_computing_cell_refinement
;
SAINT (see _computing_data_reduction). Includes estimated systematic errors
 of the unit cell constants from Monte Carlo simulations.
;
_computing_data_collection 'SMART-5.631 (Bruker AXS, 2003)'
_computing_data_reduction 'SAINT V8.34A (Bruker AXS, 1997-2013),SADABS-2014_4 (Sheldrick and Bruker AXS, 1997-2014)'
_computing_molecular_graphics 'Olex2 (Dolomanov et al., 2009)'
_computing_publication_material 'encif (Wadepohl, 2009-15); encifer 1.5 (CCDC, 2014)'
_computing_structure_refinement 'ShelXL (Sheldrick, 2015)'
_computing_structure_solution 'SUPERFLIP (Palatinus, 2007-2009)'
_diffrn_ambient_environment 'perfluoro polyether oil / N~2~'
_diffrn_ambient_temperature 100(1)
_diffrn_detector 'CCD plate'
_diffrn_detector_area_resol_mean 8.19
_diffrn_detector_type CCD-PXL-KAF2
_diffrn_measured_fraction_theta_full 1.000
_diffrn_measured_fraction_theta_max 0.984
_diffrn_measurement_device 'three-circle diffractometer'
_diffrn_measurement_device_type 'Bruker AXS Smart 1000'
_diffrn_measurement_method '\f- and \w-scans'
_diffrn_measurement_specimen_support 'polyimid foil'
_diffrn_radiation_monochromator graphite
_diffrn_radiation_probe x-ray
_diffrn_radiation_type MoK\a
_diffrn_radiation_wavelength 0.71073
_diffrn_reflns_av_R_equivalents 0.0484
_diffrn_reflns_av_unetI/netI 0.0493
_diffrn_reflns_Laue_measured_fraction_full 1.000
_diffrn_reflns_Laue_measured_fraction_max 0.984
_diffrn_reflns_limit_h_max 18
_diffrn_reflns_limit_h_min -18
_diffrn_reflns_limit_k_max 23
_diffrn_reflns_limit_k_min -22
_diffrn_reflns_limit_l_max 28
_diffrn_reflns_limit_l_min -28
_diffrn_reflns_number 98486
_diffrn_reflns_point_group_measured_fraction_full 1.000
_diffrn_reflns_point_group_measured_fraction_max 0.984
_diffrn_reflns_theta_full 25.242
_diffrn_reflns_theta_max 31.506
_diffrn_reflns_theta_min 1.638
_diffrn_source 'sealed X-Ray tube (Mo)'
_diffrn_source_type 'fine focus tube'
_diffrn_standards_number 0
_exptl_absorpt_coefficient_mu 0.679
_exptl_absorpt_correction_T_max 0.9039
_exptl_absorpt_correction_T_min 0.8467
_exptl_absorpt_correction_type multi-scan
_exptl_absorpt_process_details
;
multi-scan from symmetry-related measurements (Blessing 1995)
SADABS (see _computing_data_reduction)
;
_exptl_crystal_colour yellow
_exptl_crystal_density_diffrn 1.471
_exptl_crystal_description block
_exptl_crystal_F_000 1744
_exptl_crystal_size_max 0.200
_exptl_crystal_size_mid 0.160
_exptl_crystal_size_min 0.130
_refine_diff_density_max 1.590
_refine_diff_density_min -1.039
_refine_diff_density_rms 0.104
_refine_ls_extinction_method none
_refine_ls_goodness_of_fit_ref 1.021
_refine_ls_hydrogen_treatment mixed
_refine_ls_matrix_type full
_refine_ls_number_parameters 983
_refine_ls_number_reflns 25065
_refine_ls_number_restraints 168
_refine_ls_restrained_S_all 1.042
_refine_ls_R_factor_all 0.0617
_refine_ls_R_factor_gt 0.0399
_refine_ls_shift/su_max 0.003
_refine_ls_shift/su_mean 0.000
_refine_ls_structure_factor_coef Fsqd
_refine_ls_weighting_details 'w=1/[\s^2^(Fo^2^)+(0.0410P)^2^+3.8552P] where P=(Fo^2^+2Fc^2^)/3'
_refine_ls_weighting_scheme calc
_refine_ls_wR_factor_gt 0.0891
_refine_ls_wR_factor_ref 0.0990
_reflns_Friedel_coverage 0.000
_reflns_number_gt 19118
_reflns_number_total 25065
_reflns_threshold_expression 'I > 2\s(I)'
_cod_data_source_file 1860-5397-12-83-S2.cif
_cod_data_source_block ga_vv4
_cod_depositor_comments 'Adding full bibliography for 4031975--4031986.cif.'
_cod_database_code 4031977
_audit_block_refno 2307
_audit_block_usercomment tr1533
_shelx_space_group_comment
;
The symmetry employed for this shelxl refinement is uniquely defined
by the following loop, which should always be used as a source of
symmetry information in preference to the above space-group names.
They are only intended as comments.
;
_shelx_estimated_absorpt_t_max 0.917
_shelx_estimated_absorpt_t_min 0.876
_shelxl_version_number 2014/7
_olex2_refinement_description
;
1. Fixed Uiso
 At 1.2 times of:
  All C(H) groups, All C(H,H) groups
 At 1.5 times of:
  All C(H,H,H) groups
2. Restrained distances
 B1-F11 \\sim B1-F12 \\sim B1-F13 \\sim B1-F14
 with sigma of 0.02
 F11-F12 \\sim F11-F13 \\sim F11-F14 \\sim F12-F13 \\sim F12-F14 \\sim F13-F14
 with sigma of 0.02
 B2-F21 \\sim B2-F22 \\sim B2-F23 \\sim B2-F24 \\sim B2-F32 \\sim B2-F33 \\sim
B2-F34
 with sigma of 0.02
 F21-F22 \\sim F21-F23 \\sim F21-F24 \\sim F22-F23 \\sim F22-F24 \\sim F23-F24
\\sim F21-F32 \\sim F21-F33
 \\sim F21-F34 \\sim F32-F33 \\sim F32-F34 \\sim F33-F34
 with sigma of 0.02
3. Rigid body (RIGU) restrains
 B2, F21, F22, F23, F24, F32, F33, F34
 with sigma for 1-2 distances of 0.004 and sigma for 1-3 distances of 0.004
4. Same fragment restrains
{Cl11, Cl12, C91} sigma for 1-2: 0.02, 1-3: 0.04
as
{Cl21, Cl22, C92}
5. Others
 Sof(F33)=Sof(F34)=Sof(F32)=1-FVAR(1)
 Sof(F22)=Sof(F23)=Sof(F24)=FVAR(1)
6.a Secondary CH2 refined with riding coordinates:
 C34(H34A,H34B), C35(H35A,H35B), C38(H38A,H38B), C39(H39A,H39B), C84(H84A,
 H84B), C85(H85A,H85B), C89(H89A,H89B), C90(H90A,H90B), C91(H91A,H91B),
 C92(H92A,H92B)
6.b Aromatic/amide H refined with riding coordinates:
 C1(H1), C4(H4), C6(H6), C13(H13), C15(H15), C21(H21), C22(H22), C23(H23),
 C24(H24), C25(H25), C27(H27), C28(H28), C29(H29), C30(H30), C31(H31), C51(H51),
  C54(H54), C56(H56), C63(H63), C65(H65), C71(H71), C72(H72), C73(H73),
 C74(H74), C75(H75), C77(H77), C78(H78), C79(H79), C80(H80), C81(H81)
6.c Idealised Me refined as rotating group:
 C8(H8A,H8B,H8C), C9(H9A,H9B,H9C), C10(H10A,H10B,H10C), C17(H17A,H17B,H17C),
 C18(H18A,H18B,H18C), C19(H19A,H19B,H19C), C58(H58A,H58B,H58C), C59(H59A,H59B,
 H59C), C60(H60A,H60B,H60C), C67(H67A,H67B,H67C), C68(H68A,H68B,H68C), C69(H69A,
 H69B,H69C)
;
_olex2_submission_special_instructions 'No special instructions were received'

loop_
_symmetry_equiv_pos_as_xyz
'x, y, z'
'-x, -y, -z'

loop_
_atom_site_label
_atom_site_type_symbol
_atom_site_fract_x
_atom_site_fract_y
_atom_site_fract_z
_atom_site_U_iso_or_equiv
_atom_site_adp_type
_atom_site_occupancy
_atom_site_site_symmetry_order
_atom_site_calc_flag
_atom_site_refinement_flags_posn
_atom_site_refinement_flags_adp
_atom_site_refinement_flags_occupancy
_atom_site_disorder_assembly
_atom_site_disorder_group
Rh1 Rh 0.23748(2) 0.27319(2) 0.25073(2) 0.01120(4) Uani 1 1 d . . . . .
P1 P 0.28445(4) 0.26647(3) 0.36057(2) 0.01085(9) Uani 1 1 d . . . . .
N1 N 0.40162(14) 0.24864(11) 0.23650(8) 0.0123(3) Uani 1 1 d . . . . .
N2 N 0.42374(13) 0.25006(11) 0.35431(8) 0.0119(3) Uani 1 1 d . . . . .
C1 C 0.46286(16) 0.24266(13) 0.28937(10) 0.0121(4) Uani 1 1 d . . . . .
H1 H 0.5377 0.2328 0.2826 0.015 Uiso 1 1 calc R . . . .
C2 C 0.45230(16) 0.24226(13) 0.16998(9) 0.0119(4) Uani 1 1 d . . . . .
C3 C 0.45827(16) 0.16305(13) 0.13840(10) 0.0132(4) Uani 1 1 d . . . . .
C4 C 0.49533(17) 0.16066(15) 0.07046(10) 0.0161(4) Uani 1 1 d . . . . .
H4 H 0.4983 0.1077 0.0478 0.019 Uiso 1 1 calc R . . . .
C5 C 0.52778(17) 0.23345(15) 0.03529(10) 0.0180(4) Uani 1 1 d . . . . .
C6 C 0.52440(18) 0.31014(15) 0.06969(11) 0.0190(4) Uani 1 1 d . . . . .
H6 H 0.5481 0.3600 0.0464 0.023 Uiso 1 1 calc R . . . .
C7 C 0.48760(16) 0.31658(14) 0.13680(10) 0.0148(4) Uani 1 1 d . . . . .
C8 C 0.42632(18) 0.08295(14) 0.17579(11) 0.0169(4) Uani 1 1 d . . . . .
H8A H 0.4830 0.0663 0.2078 0.025 Uiso 1 1 calc GR . . . .
H8B H 0.4162 0.0375 0.1428 0.025 Uiso 1 1 calc GR . . . .
H8C H 0.3589 0.0929 0.2011 0.025 Uiso 1 1 calc GR . . . .
C9 C 0.5665(2) 0.22869(19) -0.03823(12) 0.0285(6) Uani 1 1 d . . . . .
H9A H 0.6453 0.2274 -0.0396 0.043 Uiso 1 1 calc GR . . . .
H9B H 0.5402 0.2786 -0.0638 0.043 Uiso 1 1 calc GR . . . .
H9C H 0.5391 0.1770 -0.0589 0.043 Uiso 1 1 calc GR . . . .
C10 C 0.4842(2) 0.40051(15) 0.17291(12) 0.0216(5) Uani 1 1 d . . . . .
H10A H 0.4112 0.4115 0.1903 0.032 Uiso 1 1 calc GR . . . .
H10B H 0.5049 0.4460 0.1408 0.032 Uiso 1 1 calc GR . . . .
H10C H 0.5344 0.3987 0.2112 0.032 Uiso 1 1 calc GR . . . .
C11 C 0.49410(16) 0.22793(13) 0.41068(10) 0.0128(4) Uani 1 1 d . . . . .
C12 C 0.51673(16) 0.14157(13) 0.42419(10) 0.0139(4) Uani 1 1 d . . . . .
C13 C 0.58388(17) 0.12101(14) 0.47868(10) 0.0149(4) Uani 1 1 d . . . . .
H13 H 0.5993 0.0629 0.4885 0.018 Uiso 1 1 calc R . . . .
C14 C 0.62902(16) 0.18308(14) 0.51909(10) 0.0149(4) Uani 1 1 d . . . . .
C15 C 0.60639(17) 0.26743(14) 0.50326(10) 0.0161(4) Uani 1 1 d . . . . .
H15 H 0.6371 0.3103 0.5304 0.019 Uiso 1 1 calc R . . . .
C16 C 0.54023(16) 0.29211(13) 0.44902(10) 0.0141(4) Uani 1 1 d . . . . .
C17 C 0.47239(18) 0.07055(14) 0.38180(11) 0.0184(4) Uani 1 1 d . . . . .
H17A H 0.3947 0.0664 0.3899 0.028 Uiso 1 1 calc GR . . . .
H17B H 0.5073 0.0167 0.3949 0.028 Uiso 1 1 calc GR . . . .
H17C H 0.4865 0.0825 0.3332 0.028 Uiso 1 1 calc GR . . . .
C18 C 0.70326(19) 0.16045(16) 0.57722(11) 0.0211(5) Uani 1 1 d . . . . .
H18A H 0.6763 0.1100 0.6015 0.032 Uiso 1 1 calc GR . . . .
H18B H 0.7061 0.2081 0.6089 0.032 Uiso 1 1 calc GR . . . .
H18C H 0.7756 0.1485 0.5590 0.032 Uiso 1 1 calc GR . . . .
C19 C 0.52472(19) 0.38533(14) 0.43416(12) 0.0211(5) Uani 1 1 d . . . . .
H19A H 0.5095 0.3939 0.3855 0.032 Uiso 1 1 calc GR . . . .
H19B H 0.5903 0.4158 0.4456 0.032 Uiso 1 1 calc GR . . . .
H19C H 0.4643 0.4072 0.4617 0.032 Uiso 1 1 calc GR . . . .
C20 C 0.23908(16) 0.17774(13) 0.41258(10) 0.0126(4) Uani 1 1 d . . . . .
C21 C 0.18106(17) 0.11518(14) 0.37928(11) 0.0167(4) Uani 1 1 d . . . . .
H21 H 0.1627 0.1228 0.3326 0.020 Uiso 1 1 calc R . . . .
C22 C 0.15040(19) 0.04209(15) 0.41451(12) 0.0219(5) Uani 1 1 d . . . . .
H22 H 0.1104 -0.0001 0.3920 0.026 Uiso 1 1 calc R . . . .
C23 C 0.17799(19) 0.03054(15) 0.48241(12) 0.0213(5) Uani 1 1 d . . . . .
H23 H 0.1557 -0.0191 0.5066 0.026 Uiso 1 1 calc R . . . .
C24 C 0.23809(19) 0.09112(14) 0.51539(11) 0.0180(4) Uani 1 1 d . . . . .
H24 H 0.2579 0.0824 0.5617 0.022 Uiso 1 1 calc R . . . .
C25 C 0.26920(17) 0.16452(13) 0.48053(10) 0.0138(4) Uani 1 1 d . . . . .
H25 H 0.3110 0.2057 0.5029 0.017 Uiso 1 1 calc R . . . .
C26 C 0.26607(16) 0.36360(13) 0.40796(10) 0.0125(4) Uani 1 1 d . . . . .
C27 C 0.22403(17) 0.36933(14) 0.47412(10) 0.0153(4) Uani 1 1 d . . . . .
H27 H 0.2028 0.3194 0.4983 0.018 Uiso 1 1 calc R . . . .
C28 C 0.21326(18) 0.44854(14) 0.50469(11) 0.0174(4) Uani 1 1 d . . . . .
H28 H 0.1856 0.4522 0.5501 0.021 Uiso 1 1 calc R . . . .
C29 C 0.24252(17) 0.52184(14) 0.46958(11) 0.0170(4) Uani 1 1 d . . . . .
H29 H 0.2359 0.5755 0.4911 0.020 Uiso 1 1 calc R . . . .
C30 C 0.28145(19) 0.51689(14) 0.40299(11) 0.0195(4) Uani 1 1 d . . . . .
H30 H 0.3006 0.5672 0.3786 0.023 Uiso 1 1 calc R . . . .
C31 C 0.29238(18) 0.43853(14) 0.37199(10) 0.0166(4) Uani 1 1 d . . . . .
H31 H 0.3179 0.4355 0.3261 0.020 Uiso 1 1 calc R . . . .
C32 C 0.20237(18) 0.30965(15) 0.14080(10) 0.0158(4) Uani 1 1 d . . . . .
H32 H 0.271(2) 0.3288(17) 0.1279(13) 0.019 Uiso 1 1 d R . . . .
C33 C 0.19062(17) 0.22379(15) 0.14923(10) 0.0156(4) Uani 1 1 d . . . . .
H33 H 0.252(2) 0.1889(17) 0.1388(13) 0.019 Uiso 1 1 d R . . . .
C34 C 0.08673(18) 0.17731(15) 0.15998(11) 0.0199(4) Uani 1 1 d . . . . .
H34A H 0.1028 0.1194 0.1778 0.024 Uiso 1 1 calc R . . . .
H34B H 0.0512 0.1714 0.1153 0.024 Uiso 1 1 calc R . . . .
C35 C 0.00825(18) 0.22206(16) 0.20994(11) 0.0209(4) Uani 1 1 d . . . . .
H35A H -0.0349 0.2647 0.1842 0.025 Uiso 1 1 calc R . . . .
H35B H -0.0419 0.1795 0.2296 0.025 Uiso 1 1 calc R . . . .
C36 C 0.06507(17) 0.26612(16) 0.26802(11) 0.0191(4) Uani 1 1 d . . . . .
H36 H 0.054(2) 0.2403(17) 0.3103(14) 0.023 Uiso 1 1 d R . . . .
C37 C 0.09587(17) 0.35066(15) 0.26627(11) 0.0189(4) Uani 1 1 d . . . . .
H37 H 0.103(2) 0.3792(17) 0.3101(14) 0.023 Uiso 1 1 d R . . . .
C38 C 0.0835(2) 0.41183(16) 0.20697(12) 0.0227(5) Uani 1 1 d . . . . .
H38A H 0.1307 0.4611 0.2141 0.027 Uiso 1 1 calc R . . . .
H38B H 0.0083 0.4332 0.2064 0.027 Uiso 1 1 calc R . . . .
C39 C 0.11087(19) 0.37304(15) 0.13707(11) 0.0210(4) Uani 1 1 d . . . . .
H39A H 0.0464 0.3446 0.1195 0.025 Uiso 1 1 calc R . . . .
H39B H 0.1303 0.4192 0.1044 0.025 Uiso 1 1 calc R . . . .
Rh51 Rh 0.72245(2) 0.72455(2) 0.24770(2) 0.01108(4) Uani 1 1 d . . . . .
P51 P 0.77387(4) 0.73533(3) 0.13800(2) 0.01018(9) Uani 1 1 d . . . . .
N51 N 0.88808(14) 0.73310(11) 0.26213(8) 0.0119(3) Uani 1 1 d . . . . .
N52 N 0.91349(13) 0.74274(11) 0.14450(8) 0.0117(3) Uani 1 1 d . . . . .
C51 C 0.95082(16) 0.74218(12) 0.20932(10) 0.0116(4) Uani 1 1 d . . . . .
H51 H 1.0257 0.7487 0.2162 0.014 Uiso 1 1 calc R . . . .
C52 C 0.93962(16) 0.72717(13) 0.32783(9) 0.0124(4) Uani 1 1 d . . . . .
C53 C 0.95743(17) 0.80142(14) 0.36440(11) 0.0157(4) Uani 1 1 d . . . . .
C54 C 0.99807(18) 0.79248(16) 0.43042(11) 0.0215(5) Uani 1 1 d . . . . .
H54 H 1.0090 0.8420 0.4566 0.026 Uiso 1 1 calc R . . . .
C55 C 1.02303(18) 0.71365(18) 0.45912(11) 0.0233(5) Uani 1 1 d . . . . .
C56 C 1.00844(18) 0.64195(16) 0.41971(11) 0.0201(4) Uani 1 1 d . . . . .
H56 H 1.0279 0.5878 0.4381 0.024 Uiso 1 1 calc R . . . .
C57 C 0.96620(17) 0.64690(14) 0.35412(10) 0.0153(4) Uani 1 1 d . . . . .
C58 C 0.9358(2) 0.88757(15) 0.33325(12) 0.0224(5) Uani 1 1 d . . . . .
H58A H 0.9931 0.9015 0.3002 0.034 Uiso 1 1 calc GR . . . .
H58B H 0.9335 0.9302 0.3693 0.034 Uiso 1 1 calc GR . . . .
H58C H 0.8666 0.8872 0.3099 0.034 Uiso 1 1 calc GR . . . .
C59 C 1.0639(2) 0.7057(2) 0.53145(12) 0.0359(7) Uani 1 1 d . . . . .
H59A H 1.1381 0.7260 0.5330 0.054 Uiso 1 1 calc GR . . . .
H59B H 1.0618 0.6461 0.5464 0.054 Uiso 1 1 calc GR . . . .
H59C H 1.0183 0.7400 0.5619 0.054 Uiso 1 1 calc GR . . . .
C60 C 0.9508(2) 0.56851(14) 0.31263(12) 0.0204(4) Uani 1 1 d . . . . .
H60A H 0.8756 0.5655 0.2985 0.031 Uiso 1 1 calc GR . . . .
H60B H 0.9691 0.5181 0.3403 0.031 Uiso 1 1 calc GR . . . .
H60C H 0.9976 0.5708 0.2720 0.031 Uiso 1 1 calc GR . . . .
C61 C 0.98761(16) 0.76282(13) 0.08844(10) 0.0126(4) Uani 1 1 d . . . . .
C62 C 1.01140(16) 0.84792(13) 0.07384(10) 0.0136(4) Uani 1 1 d . . . . .
C63 C 1.07855(17) 0.86549(14) 0.01785(10) 0.0162(4) Uani 1 1 d . . . . .
H63 H 1.0948 0.9230 0.0070 0.019 Uiso 1 1 calc R . . . .
C64 C 1.12256(17) 0.80167(15) -0.02270(10) 0.0164(4) Uani 1 1 d . . . . .
C65 C 1.10044(17) 0.71814(14) -0.00480(10) 0.0159(4) Uani 1 1 d . . . . .
H65 H 1.1318 0.6739 -0.0313 0.019 Uiso 1 1 calc R . . . .
C66 C 1.03400(17) 0.69640(14) 0.05055(10) 0.0149(4) Uani 1 1 d . . . . .
C67 C 0.96872(18) 0.92101(14) 0.11604(11) 0.0179(4) Uani 1 1 d . . . . .
H67A H 0.9111 0.9505 0.0912 0.027 Uiso 1 1 calc GR . . . .
H67B H 1.0270 0.9608 0.1245 0.027 Uiso 1 1 calc GR . . . .
H67C H 0.9404 0.8991 0.1598 0.027 Uiso 1 1 calc GR . . . .
C68 C 1.19372(18) 0.82243(17) -0.08349(11) 0.0223(5) Uani 1 1 d . . . . .
H68A H 1.1611 0.8689 -0.1102 0.033 Uiso 1 1 calc GR . . . .
H68B H 1.2018 0.7721 -0.1122 0.033 Uiso 1 1 calc GR . . . .
H68C H 1.2645 0.8397 -0.0676 0.033 Uiso 1 1 calc GR . . . .
C69 C 1.0177(2) 0.60376(14) 0.06783(12) 0.0228(5) Uani 1 1 d . . . . .
H69A H 1.0067 0.5969 0.1173 0.034 Uiso 1 1 calc GR . . . .
H69B H 1.0813 0.5710 0.0535 0.034 Uiso 1 1 calc GR . . . .
H69C H 0.9544 0.5832 0.0440 0.034 Uiso 1 1 calc GR . . . .
C70 C 0.73808(16) 0.82720(13) 0.08656(10) 0.0123(4) Uani 1 1 d . . . . .
C71 C 0.68369(17) 0.89365(14) 0.11962(11) 0.0168(4) Uani 1 1 d . . . . .
H71 H 0.6609 0.8867 0.1659 0.020 Uiso 1 1 calc R . . . .
C72 C 0.66293(19) 0.96967(15) 0.08513(12) 0.0212(4) Uani 1 1 d . . . . .
H72 H 0.6255 1.0143 0.1078 0.025 Uiso 1 1 calc R . . . .
C73 C 0.69662(18) 0.98050(14) 0.01789(11) 0.0187(4) Uani 1 1 d . . . . .
H73 H 0.6819 1.0325 -0.0056 0.022 Uiso 1 1 calc R . . . .
C74 C 0.75204(18) 0.91536(14) -0.01537(10) 0.0160(4) Uani 1 1 d . . . . .
H74 H 0.7759 0.9232 -0.0613 0.019 Uiso 1 1 calc R . . . .
C75 C 0.77239(16) 0.83912(13) 0.01863(10) 0.0127(4) Uani 1 1 d . . . . .
H75 H 0.8098 0.7947 -0.0043 0.015 Uiso 1 1 calc R . . . .
C76 C 0.75056(16) 0.63998(13) 0.08989(10) 0.0119(4) Uani 1 1 d . . . . .
C77 C 0.70594(17) 0.63771(13) 0.02505(10) 0.0150(4) Uani 1 1 d . . . . .
H77 H 0.6875 0.6891 0.0018 0.018 Uiso 1 1 calc R . . . .
C78 C 0.68844(19) 0.55979(14) -0.00563(11) 0.0180(4) Uani 1 1 d . . . . .
H78 H 0.6584 0.5582 -0.0500 0.022 Uiso 1 1 calc R . . . .
C79 C 0.71452(18) 0.48452(14) 0.02813(11) 0.0181(4) Uani 1 1 d . . . . .
H79 H 0.7051 0.4317 0.0061 0.022 Uiso 1 1 calc R . . . .
C80 C 0.75440(18) 0.48630(14) 0.09400(11) 0.0178(4) Uani 1 1 d . . . . .
H80 H 0.7696 0.4346 0.1178 0.021 Uiso 1 1 calc R . . . .
C81 C 0.77192(18) 0.56310(14) 0.12487(10) 0.0163(4) Uani 1 1 d . . . . .
H81 H 0.7987 0.5641 0.1701 0.020 Uiso 1 1 calc R . . . .
C82 C 0.68048(18) 0.67736(15) 0.35474(10) 0.0172(4) Uani 1 1 d . . . . .
H82 H 0.739(2) 0.6488(17) 0.3661(14) 0.021 Uiso 1 1 d R . . . .
C83 C 0.68118(17) 0.76416(14) 0.35368(10) 0.0156(4) Uani 1 1 d . . . . .
H83 H 0.747(2) 0.7945(17) 0.3654(13) 0.019 Uiso 1 1 d R . . . .
C84 C 0.58475(19) 0.82247(16) 0.34782(12) 0.0213(5) Uani 1 1 d . . . . .
H84A H 0.6093 0.8796 0.3333 0.026 Uiso 1 1 calc R . . . .
H84B H 0.5502 0.8277 0.3935 0.026 Uiso 1 1 calc R . . . .
C85 C 0.50078(19) 0.79191(17) 0.29689(12) 0.0233(5) Uani 1 1 d . . . . .
H85A H 0.4529 0.7505 0.3202 0.028 Uiso 1 1 calc R . . . .
H85B H 0.4560 0.8410 0.2819 0.028 Uiso 1 1 calc R . . . .
C86 C 0.55176(17) 0.75053(16) 0.23435(11) 0.0201(4) Uani 1 1 d . . . . .
H86 H 0.544(2) 0.7809(18) 0.1932(14) 0.024 Uiso 1 1 d R . . . .
C87 C 0.57198(18) 0.66370(16) 0.22786(11) 0.0213(5) Uani 1 1 d . . . . .
H87 H 0.576(2) 0.6424(18) 0.1827(14) 0.026 Uiso 1 1 d R . . . .
C89 C 0.5527(2) 0.59589(17) 0.28168(12) 0.0260(5) Uani 1 1 d . . . . .
H89A H 0.5953 0.5446 0.2695 0.031 Uiso 1 1 calc R . . . .
H89B H 0.4758 0.5803 0.2813 0.031 Uiso 1 1 calc R . . . .
C90 C 0.5820(2) 0.62193(16) 0.35434(12) 0.0226(5) Uani 1 1 d . . . . .
H90A H 0.5206 0.6532 0.3752 0.027 Uiso 1 1 calc R . . . .
H90B H 0.5955 0.5702 0.3825 0.027 Uiso 1 1 calc R . . . .
F11 F 0.15898(13) 0.85650(10) 0.21343(9) 0.0362(4) Uani 1 1 d D . . . .
F12 F 0.20863(15) 0.97765(13) 0.15778(12) 0.0650(7) Uani 1 1 d D . . . .
F13 F 0.2611(3) 0.95431(18) 0.26596(11) 0.1034(12) Uani 1 1 d D . . . .
F14 F 0.33253(16) 0.87973(13) 0.18254(14) 0.0688(7) Uani 1 1 d D . . . .
B1 B 0.2380(2) 0.91848(18) 0.20551(14) 0.0250(6) Uani 1 1 d D . . . .
F21 F 0.67018(13) 0.33684(10) 0.29903(10) 0.0388(4) Uani 1 1 d D U . . .
F22 F 0.7475(2) 0.44436(17) 0.35816(13) 0.0551(9) Uani 0.808(4) 1 d D U P A 1
F23 F 0.7721(3) 0.4352(2) 0.24488(13) 0.0779(14) Uani 0.808(4) 1 d D U P A 1
F24 F 0.84956(18) 0.34104(17) 0.31612(17) 0.0534(8) Uani 0.808(4) 1 d D U P A 1
F33 F 0.8237(7) 0.3621(8) 0.2432(6) 0.072(4) Uani 0.192(4) 1 d D U P A 2
F34 F 0.8116(9) 0.3778(9) 0.3550(5) 0.074(4) Uani 0.192(4) 1 d D U P A 2
F32 F 0.7253(8) 0.4680(5) 0.2835(7) 0.060(4) Uani 0.192(4) 1 d D U P A 2
B2 B 0.7600(2) 0.38913(18) 0.30211(15) 0.0274(6) Uani 1 1 d D U . . .
Cl11 Cl 0.31465(7) 0.59233(5) 0.14502(4) 0.04237(18) Uani 1 1 d D . . . .
Cl12 Cl 0.21713(5) 0.66560(5) 0.26669(3) 0.03244(14) Uani 1 1 d D . . . .
C91 C 0.2735(2) 0.68718(15) 0.18530(12) 0.0231(5) Uani 1 1 d D . . . .
H91A H 0.3362 0.7248 0.1900 0.028 Uiso 1 1 calc R . . . .
H91B H 0.2198 0.7172 0.1566 0.028 Uiso 1 1 calc R . . . .
Cl21 Cl 0.71588(9) 0.09347(11) 0.26266(6) 0.0894(4) Uani 1 1 d D . . . .
Cl22 Cl 0.88304(7) 0.10720(5) 0.36368(4) 0.04467(19) Uani 1 1 d D . . . .
C92 C 0.7710(2) 0.1565(2) 0.32606(17) 0.0420(7) Uani 1 1 d D . . . .
H92A H 0.7158 0.1679 0.3618 0.050 Uiso 1 1 calc R . . . .
H92B H 0.7927 0.2118 0.3057 0.050 Uiso 1 1 calc R . . . .

loop_
_atom_site_aniso_label
_atom_site_aniso_U_11
_atom_site_aniso_U_22
_atom_site_aniso_U_33
_atom_site_aniso_U_23
_atom_site_aniso_U_13
_atom_site_aniso_U_12
Rh1 0.00939(7) 0.01617(8) 0.00804(6) -0.00077(5) -0.00045(5) 0.00082(6)
P1 0.0108(2) 0.0131(2) 0.0087(2) -0.00029(17) -0.00049(17) -0.00087(18)
N1 0.0106(8) 0.0139(8) 0.0125(7) -0.0002(6) 0.0016(6) -0.0018(6)
N2 0.0103(8) 0.0154(8) 0.0101(7) 0.0002(6) -0.0020(6) -0.0007(6)
C1 0.0115(9) 0.0111(9) 0.0138(8) 0.0003(7) 0.0002(7) -0.0010(7)
C2 0.0094(8) 0.0170(10) 0.0093(8) 0.0010(7) 0.0007(6) -0.0009(7)
C3 0.0081(8) 0.0176(10) 0.0138(8) -0.0002(7) 0.0002(7) -0.0011(7)
C4 0.0115(9) 0.0233(11) 0.0134(9) -0.0015(8) -0.0004(7) 0.0025(8)
C5 0.0128(9) 0.0299(12) 0.0110(8) 0.0032(8) 0.0018(7) 0.0016(8)
C6 0.0147(10) 0.0244(11) 0.0176(9) 0.0070(8) 0.0001(8) -0.0031(8)
C7 0.0114(9) 0.0174(10) 0.0156(9) 0.0027(7) -0.0012(7) -0.0024(8)
C8 0.0173(10) 0.0147(10) 0.0186(9) 0.0004(8) 0.0012(8) -0.0014(8)
C9 0.0256(12) 0.0449(16) 0.0146(10) 0.0043(10) 0.0059(9) 0.0025(11)
C10 0.0242(12) 0.0174(11) 0.0234(11) 0.0009(8) -0.0005(9) -0.0039(9)
C11 0.0106(9) 0.0170(10) 0.0108(8) 0.0022(7) -0.0014(7) -0.0013(7)
C12 0.0117(9) 0.0164(10) 0.0136(8) -0.0008(7) 0.0013(7) -0.0005(7)
C13 0.0132(9) 0.0169(10) 0.0145(9) 0.0024(7) 0.0003(7) 0.0027(8)
C14 0.0097(9) 0.0225(11) 0.0124(8) 0.0014(7) -0.0002(7) 0.0016(8)
C15 0.0124(9) 0.0216(11) 0.0146(9) -0.0014(8) -0.0028(7) -0.0027(8)
C16 0.0113(9) 0.0154(10) 0.0156(9) 0.0003(7) -0.0015(7) -0.0020(7)
C17 0.0192(10) 0.0168(10) 0.0194(10) -0.0022(8) -0.0024(8) 0.0010(8)
C18 0.0179(11) 0.0296(12) 0.0158(9) 0.0008(9) -0.0044(8) 0.0040(9)
C19 0.0223(11) 0.0157(11) 0.0256(11) 0.0020(8) -0.0088(9) -0.0043(9)
C20 0.0124(9) 0.0131(9) 0.0123(8) -0.0012(7) 0.0015(7) 0.0001(7)
C21 0.0145(10) 0.0176(10) 0.0183(9) -0.0022(8) -0.0022(8) -0.0024(8)
C22 0.0203(11) 0.0170(11) 0.0286(11) -0.0013(9) -0.0012(9) -0.0055(9)
C23 0.0233(11) 0.0147(10) 0.0258(11) 0.0032(8) 0.0060(9) -0.0023(9)
C24 0.0255(11) 0.0149(10) 0.0132(9) 0.0018(7) 0.0050(8) 0.0015(8)
C25 0.0175(10) 0.0114(9) 0.0123(8) -0.0017(7) 0.0017(7) 0.0003(7)
C26 0.0127(9) 0.0135(9) 0.0113(8) -0.0010(7) -0.0020(7) -0.0016(7)
C27 0.0167(10) 0.0152(10) 0.0139(9) -0.0002(7) 0.0006(7) -0.0009(8)
C28 0.0182(10) 0.0175(10) 0.0167(9) -0.0024(8) -0.0001(8) 0.0000(8)
C29 0.0155(10) 0.0134(10) 0.0221(10) -0.0014(8) -0.0051(8) 0.0026(8)
C30 0.0222(11) 0.0152(10) 0.0211(10) 0.0060(8) -0.0044(8) -0.0012(8)
C31 0.0195(10) 0.0170(10) 0.0131(9) 0.0035(7) -0.0013(7) -0.0004(8)
C32 0.0140(9) 0.0247(11) 0.0088(8) 0.0013(7) -0.0003(7) -0.0001(8)
C33 0.0125(9) 0.0247(11) 0.0096(8) -0.0037(7) -0.0026(7) 0.0024(8)
C34 0.0165(10) 0.0231(12) 0.0205(10) -0.0051(8) -0.0029(8) -0.0015(9)
C35 0.0140(10) 0.0310(13) 0.0178(10) -0.0019(9) -0.0010(8) -0.0025(9)
C36 0.0110(9) 0.0324(13) 0.0137(9) -0.0002(9) 0.0016(7) 0.0023(9)
C37 0.0128(9) 0.0285(12) 0.0154(9) -0.0064(8) -0.0020(7) 0.0068(8)
C38 0.0211(11) 0.0228(12) 0.0242(11) -0.0047(9) -0.0028(9) 0.0086(9)
C39 0.0223(11) 0.0236(12) 0.0170(10) 0.0021(8) -0.0037(8) 0.0043(9)
Rh51 0.01012(7) 0.01496(8) 0.00821(6) -0.00064(5) 0.00059(5) -0.00217(6)
P51 0.0107(2) 0.0113(2) 0.0086(2) 0.00010(17) 0.00038(17) -0.00063(18)
N51 0.0125(8) 0.0118(8) 0.0113(7) 0.0000(6) 0.0004(6) -0.0010(6)
N52 0.0094(7) 0.0151(8) 0.0105(7) 0.0012(6) 0.0013(6) -0.0007(6)
C51 0.0124(9) 0.0092(9) 0.0133(8) 0.0001(7) -0.0008(7) 0.0005(7)
C52 0.0113(9) 0.0168(10) 0.0092(8) -0.0017(7) -0.0007(7) -0.0007(7)
C53 0.0119(9) 0.0186(10) 0.0168(9) -0.0053(8) 0.0008(7) -0.0023(8)
C54 0.0131(10) 0.0326(13) 0.0189(10) -0.0115(9) -0.0004(8) -0.0023(9)
C55 0.0130(10) 0.0439(15) 0.0132(9) -0.0045(9) -0.0026(8) 0.0029(10)
C56 0.0139(10) 0.0303(12) 0.0158(9) 0.0037(9) 0.0006(8) 0.0037(9)
C57 0.0121(9) 0.0184(10) 0.0153(9) 0.0004(7) 0.0010(7) 0.0012(8)
C58 0.0241(12) 0.0167(11) 0.0268(11) -0.0049(9) 0.0012(9) -0.0038(9)
C59 0.0278(14) 0.064(2) 0.0154(11) -0.0065(12) -0.0069(9) 0.0102(13)
C60 0.0241(11) 0.0154(10) 0.0216(10) -0.0008(8) 0.0003(9) 0.0021(9)
C61 0.0100(9) 0.0167(10) 0.0108(8) 0.0020(7) 0.0006(7) -0.0001(7)
C62 0.0112(9) 0.0145(10) 0.0151(9) -0.0001(7) -0.0007(7) 0.0000(7)
C63 0.0134(9) 0.0179(10) 0.0172(9) 0.0049(8) -0.0002(7) -0.0039(8)
C64 0.0103(9) 0.0258(11) 0.0130(9) 0.0027(8) -0.0003(7) -0.0023(8)
C65 0.0128(9) 0.0206(11) 0.0142(9) -0.0020(8) 0.0011(7) 0.0014(8)
C66 0.0124(9) 0.0163(10) 0.0158(9) 0.0015(7) 0.0013(7) 0.0015(8)
C67 0.0179(10) 0.0137(10) 0.0221(10) -0.0018(8) 0.0006(8) -0.0013(8)
C68 0.0155(10) 0.0346(13) 0.0168(10) 0.0036(9) 0.0033(8) -0.0062(9)
C69 0.0241(12) 0.0154(11) 0.0285(11) 0.0002(9) 0.0098(9) 0.0033(9)
C70 0.0111(9) 0.0126(9) 0.0131(8) 0.0005(7) -0.0011(7) 0.0005(7)
C71 0.0161(10) 0.0179(10) 0.0163(9) -0.0027(8) 0.0026(8) 0.0007(8)
C72 0.0202(11) 0.0167(11) 0.0264(11) -0.0009(9) 0.0035(9) 0.0058(9)
C73 0.0182(10) 0.0149(10) 0.0231(10) 0.0027(8) -0.0033(8) 0.0018(8)
C74 0.0186(10) 0.0148(10) 0.0145(9) 0.0021(7) -0.0021(7) -0.0016(8)
C75 0.0139(9) 0.0119(9) 0.0125(8) -0.0001(7) -0.0002(7) -0.0013(7)
C76 0.0121(9) 0.0117(9) 0.0120(8) -0.0001(7) 0.0014(7) -0.0013(7)
C77 0.0182(10) 0.0139(10) 0.0130(8) 0.0012(7) -0.0014(7) -0.0015(8)
C78 0.0227(11) 0.0181(10) 0.0134(9) -0.0003(8) -0.0015(8) -0.0060(8)
C79 0.0208(11) 0.0135(10) 0.0202(10) -0.0026(8) 0.0043(8) -0.0044(8)
C80 0.0220(11) 0.0129(10) 0.0184(9) 0.0026(8) 0.0011(8) -0.0009(8)
C81 0.0195(10) 0.0155(10) 0.0139(9) 0.0030(7) -0.0014(7) -0.0009(8)
C82 0.0181(10) 0.0236(11) 0.0097(8) 0.0029(8) 0.0019(7) -0.0005(9)
C83 0.0147(9) 0.0221(11) 0.0100(8) -0.0026(7) 0.0024(7) -0.0023(8)
C84 0.0192(11) 0.0243(12) 0.0202(10) -0.0048(9) 0.0052(8) 0.0022(9)
C85 0.0162(10) 0.0321(13) 0.0215(10) -0.0003(9) 0.0043(8) 0.0036(9)
C86 0.0109(9) 0.0337(13) 0.0157(9) 0.0023(9) -0.0003(7) -0.0028(9)
C87 0.0147(10) 0.0341(13) 0.0153(9) -0.0035(9) 0.0003(8) -0.0105(9)
C89 0.0254(12) 0.0272(13) 0.0256(11) -0.0042(9) 0.0059(9) -0.0141(10)
C90 0.0233(12) 0.0243(12) 0.0203(10) 0.0026(9) 0.0073(9) -0.0075(9)
F11 0.0297(8) 0.0230(8) 0.0556(10) 0.0120(7) 0.0018(7) -0.0090(6)
F12 0.0371(11) 0.0596(13) 0.0981(17) 0.0561(12) -0.0339(11) -0.0245(9)
F13 0.180(3) 0.092(2) 0.0403(12) -0.0170(12) 0.0167(16) -0.080(2)
F14 0.0329(11) 0.0356(11) 0.137(2) 0.0110(12) 0.0094(12) -0.0020(8)
B1 0.0287(14) 0.0195(13) 0.0267(13) 0.0035(10) -0.0004(11) -0.0059(11)
F21 0.0226(8) 0.0296(9) 0.0644(11) 0.0023(8) -0.0043(8) -0.0087(6)
F22 0.0442(15) 0.0609(18) 0.0609(16) -0.0301(13) 0.0224(12) -0.0242(13)
F23 0.133(3) 0.067(2) 0.0356(14) 0.0312(14) -0.0339(16) -0.064(2)
F24 0.0227(11) 0.0535(16) 0.084(2) -0.0009(14) -0.0113(12) 0.0062(10)
F33 0.029(5) 0.090(9) 0.095(7) 0.002(6) 0.022(5) 0.008(5)
F34 0.059(7) 0.097(10) 0.065(6) 0.034(6) -0.030(5) -0.013(7)
F32 0.037(5) 0.037(4) 0.107(10) 0.006(4) -0.029(6) 0.000(4)
B2 0.0199(13) 0.0243(14) 0.0378(15) 0.0089(11) -0.0024(11) -0.0038(10)
Cl11 0.0632(5) 0.0256(3) 0.0384(4) -0.0087(3) 0.0017(3) 0.0027(3)
Cl12 0.0297(3) 0.0406(4) 0.0265(3) 0.0124(3) 0.0033(2) 0.0055(3)
C91 0.0244(12) 0.0205(11) 0.0242(11) 0.0020(9) 0.0050(9) -0.0002(9)
Cl21 0.0394(5) 0.1632(14) 0.0668(7) -0.0255(8) -0.0004(5) -0.0197(7)
Cl22 0.0483(5) 0.0352(4) 0.0497(4) 0.0163(3) 0.0011(3) 0.0112(3)
C92 0.0281(14) 0.0470(18) 0.0499(18) 0.0092(14) 0.0124(13) 0.0128(13)

loop_
_atom_type_symbol
_atom_type_description
_atom_type_scat_dispersion_real
_atom_type_scat_dispersion_imag
_atom_type_scat_source
C C 0.0033 0.0016 'International Tables Vol C Tables 4.2.6.8 and 6.1.1.4'
H H 0.0000 0.0000 'International Tables Vol C Tables 4.2.6.8 and 6.1.1.4'
B B 0.0013 0.0007 'International Tables Vol C Tables 4.2.6.8 and 6.1.1.4'
Cl Cl 0.1484 0.1585 'International Tables Vol C Tables 4.2.6.8 and 6.1.1.4'
F F 0.0171 0.0103 'International Tables Vol C Tables 4.2.6.8 and 6.1.1.4'
N N 0.0061 0.0033 'International Tables Vol C Tables 4.2.6.8 and 6.1.1.4'
P P 0.1023 0.0942 'International Tables Vol C Tables 4.2.6.8 and 6.1.1.4'
Rh Rh -1.1178 0.9187 'International Tables Vol C Tables 4.2.6.8 and 6.1.1.4'

loop_
_geom_angle_atom_site_label_1
_geom_angle_atom_site_label_2
_geom_angle_atom_site_label_3
_geom_angle
P1 Rh1 C32 167.46(6)
N1 Rh1 P1 81.69(5)
N1 Rh1 C32 96.63(7)
N1 Rh1 C33 94.79(7)
N1 Rh1 C36 166.37(8)
N1 Rh1 C37 156.04(8)
C33 Rh1 P1 156.83(6)
C33 Rh1 C32 35.45(8)
C36 Rh1 P1 96.79(6)
C36 Rh1 C32 87.71(8)
C36 Rh1 C33 81.25(8)
C37 Rh1 P1 96.06(6)
C37 Rh1 C32 80.40(8)
C37 Rh1 C33 96.11(8)
C37 Rh1 C36 37.47(9)
N2 P1 Rh1 101.99(6)
N2 P1 C20 103.59(9)
N2 P1 C26 105.73(9)
C20 P1 Rh1 118.80(7)
C20 P1 C26 109.19(10)
C26 P1 Rh1 115.64(7)
C1 N1 Rh1 119.17(14)
C1 N1 C2 117.48(17)
C2 N1 Rh1 123.27(13)
C1 N2 P1 114.82(13)
C1 N2 C11 118.41(17)
C11 N2 P1 125.62(13)
N1 C1 N2 122.25(19)
N1 C1 H1 118.9
N2 C1 H1 118.9
C3 C2 N1 119.14(18)
C3 C2 C7 121.76(18)
C7 C2 N1 118.95(18)
C2 C3 C4 117.74(19)
C2 C3 C8 121.41(18)
C4 C3 C8 120.85(19)
C3 C4 H4 119.0
C5 C4 C3 122.0(2)
C5 C4 H4 119.0
C4 C5 C6 118.16(19)
C4 C5 C9 120.6(2)
C6 C5 C9 121.2(2)
C5 C6 H6 118.8
C7 C6 C5 122.4(2)
C7 C6 H6 118.8
C2 C7 C10 120.70(19)
C6 C7 C2 117.8(2)
C6 C7 C10 121.5(2)
C3 C8 H8A 109.5
C3 C8 H8B 109.5
C3 C8 H8C 109.5
H8A C8 H8B 109.5
H8A C8 H8C 109.5
H8B C8 H8C 109.5
C5 C9 H9A 109.5
C5 C9 H9B 109.5
C5 C9 H9C 109.5
H9A C9 H9B 109.5
H9A C9 H9C 109.5
H9B C9 H9C 109.5
C7 C10 H10A 109.5
C7 C10 H10B 109.5
C7 C10 H10C 109.5
H10A C10 H10B 109.5
H10A C10 H10C 109.5
H10B C10 H10C 109.5
C12 C11 N2 118.73(18)
C16 C11 N2 119.89(18)
C16 C11 C12 121.36(18)
C11 C12 C17 122.86(18)
C13 C12 C11 118.26(19)
C13 C12 C17 118.87(19)
C12 C13 H13 119.0
C14 C13 C12 122.0(2)
C14 C13 H13 119.0
C13 C14 C18 121.7(2)
C15 C14 C13 117.95(19)
C15 C14 C18 120.3(2)
C14 C15 H15 118.6
C14 C15 C16 122.8(2)
C16 C15 H15 118.6
C11 C16 C15 117.64(19)
C11 C16 C19 123.74(18)
C15 C16 C19 118.60(19)
C12 C17 H17A 109.5
C12 C17 H17B 109.5
C12 C17 H17C 109.5
H17A C17 H17B 109.5
H17A C17 H17C 109.5
H17B C17 H17C 109.5
C14 C18 H18A 109.5
C14 C18 H18B 109.5
C14 C18 H18C 109.5
H18A C18 H18B 109.5
H18A C18 H18C 109.5
H18B C18 H18C 109.5
C16 C19 H19A 109.5
C16 C19 H19B 109.5
C16 C19 H19C 109.5
H19A C19 H19B 109.5
H19A C19 H19C 109.5
H19B C19 H19C 109.5
C21 C20 P1 116.55(15)
C25 C20 P1 123.50(16)
C25 C20 C21 119.53(19)
C20 C21 H21 120.0
C22 C21 C20 120.0(2)
C22 C21 H21 120.0
C21 C22 H22 119.9
C23 C22 C21 120.1(2)
C23 C22 H22 119.9
C22 C23 H23 119.8
C22 C23 C24 120.4(2)
C24 C23 H23 119.8
C23 C24 H24 120.0
C23 C24 C25 119.9(2)
C25 C24 H24 120.0
C20 C25 H25 120.0
C24 C25 C20 120.0(2)
C24 C25 H25 120.0
C27 C26 P1 125.55(16)
C27 C26 C31 119.10(19)
C31 C26 P1 115.27(15)
C26 C27 H27 120.1
C26 C27 C28 119.8(2)
C28 C27 H27 120.1
C27 C28 H28 119.7
C29 C28 C27 120.7(2)
C29 C28 H28 119.7
C28 C29 H29 120.1
C28 C29 C30 119.9(2)
C30 C29 H29 120.1
C29 C30 H30 120.0
C31 C30 C29 120.0(2)
C31 C30 H30 120.0
C26 C31 H31 119.8
C30 C31 C26 120.49(19)
C30 C31 H31 119.8
Rh1 C32 H32 98.6(16)
C33 C32 Rh1 70.83(12)
C33 C32 H32 116.9(16)
C33 C32 C39 124.8(2)
C39 C32 Rh1 110.89(14)
C39 C32 H32 117.1(16)
Rh1 C33 H33 100.5(16)
C32 C33 Rh1 73.72(12)
C32 C33 H33 117.0(16)
C32 C33 C34 126.5(2)
C34 C33 Rh1 106.83(14)
C34 C33 H33 115.3(16)
C33 C34 H34A 108.9
C33 C34 H34B 108.9
C33 C34 C35 113.44(19)
H34A C34 H34B 107.7
C35 C34 H34A 108.9
C35 C34 H34B 108.9
C34 C35 H35A 109.0
C34 C35 H35B 109.0
H35A C35 H35B 107.8
C36 C35 C34 113.04(18)
C36 C35 H35A 109.0
C36 C35 H35B 109.0
Rh1 C36 H36 107.5(17)
C35 C36 Rh1 112.25(14)
C35 C36 H36 113.5(17)
C37 C36 Rh1 70.53(13)
C37 C36 C35 124.3(2)
C37 C36 H36 118.2(17)
Rh1 C37 H37 107.8(16)
C36 C37 Rh1 71.99(13)
C36 C37 H37 117.3(16)
C36 C37 C38 126.3(2)
C38 C37 Rh1 109.54(15)
C38 C37 H37 112.9(16)
C37 C38 H38A 108.8
C37 C38 H38B 108.8
C37 C38 C39 113.94(19)
H38A C38 H38B 107.7
C39 C38 H38A 108.8
C39 C38 H38B 108.8
C32 C39 C38 112.43(18)
C32 C39 H39A 109.1
C32 C39 H39B 109.1
C38 C39 H39A 109.1
C38 C39 H39B 109.1
H39A C39 H39B 107.8
P51 Rh51 C82 165.06(6)
N51 Rh51 P51 81.60(5)
N51 Rh51 C82 96.63(8)
N51 Rh51 C83 93.90(7)
N51 Rh51 C86 165.44(8)
N51 Rh51 C87 156.95(9)
C83 Rh51 P51 159.16(6)
C83 Rh51 C82 35.39(8)
C86 Rh51 P51 98.10(6)
C86 Rh51 C82 87.31(9)
C86 Rh51 C83 81.20(8)
C87 Rh51 P51 95.51(6)
C87 Rh51 C82 80.27(9)
C87 Rh51 C83 96.30(8)
C87 Rh51 C86 37.56(10)
N52 P51 Rh51 101.99(6)
N52 P51 C70 103.33(9)
N52 P51 C76 105.64(9)
C70 P51 Rh51 121.16(7)
C70 P51 C76 109.30(10)
C76 P51 Rh51 113.43(7)
C51 N51 Rh51 119.09(14)
C51 N51 C52 116.42(17)
C52 N51 Rh51 124.46(13)
C51 N52 P51 114.91(13)
C51 N52 C61 118.72(17)
C61 N52 P51 125.56(13)
N51 C51 N52 122.35(19)
N51 C51 H51 118.8
N52 C51 H51 118.8
C53 C52 N51 119.27(18)
C57 C52 N51 118.71(18)
C57 C52 C53 121.96(19)
C52 C53 C58 121.18(19)
C54 C53 C52 117.5(2)
C54 C53 C58 121.3(2)
C53 C54 H54 118.9
C55 C54 C53 122.2(2)
C55 C54 H54 118.9
C54 C55 C56 118.1(2)
C54 C55 C59 121.1(2)
C56 C55 C59 120.8(2)
C55 C56 H56 118.9
C55 C56 C57 122.1(2)
C57 C56 H56 118.9
C52 C57 C60 120.93(19)
C56 C57 C52 117.9(2)
C56 C57 C60 121.1(2)
C53 C58 H58A 109.5
C53 C58 H58B 109.5
C53 C58 H58C 109.5
H58A C58 H58B 109.5
H58A C58 H58C 109.5
H58B C58 H58C 109.5
C55 C59 H59A 109.5
C55 C59 H59B 109.5
C55 C59 H59C 109.5
H59A C59 H59B 109.5
H59A C59 H59C 109.5
H59B C59 H59C 109.5
C57 C60 H60A 109.5
C57 C60 H60B 109.5
C57 C60 H60C 109.5
H60A C60 H60B 109.5
H60A C60 H60C 109.5
H60B C60 H60C 109.5
C62 C61 N52 119.21(18)
C62 C61 C66 121.50(18)
C66 C61 N52 119.28(18)
C61 C62 C67 123.21(18)
C63 C62 C61 117.96(19)
C63 C62 C67 118.83(19)
C62 C63 H63 118.9
C64 C63 C62 122.2(2)
C64 C63 H63 118.9
C63 C64 C68 121.2(2)
C65 C64 C63 117.91(19)
C65 C64 C68 120.9(2)
C64 C65 H65 118.7
C64 C65 C66 122.6(2)
C66 C65 H65 118.7
C61 C66 C69 123.36(19)
C65 C66 C61 117.7(2)
C65 C66 C69 118.93(19)
C62 C67 H67A 109.5
C62 C67 H67B 109.5
C62 C67 H67C 109.5
H67A C67 H67B 109.5
H67A C67 H67C 109.5
H67B C67 H67C 109.5
C64 C68 H68A 109.5
C64 C68 H68B 109.5
C64 C68 H68C 109.5
H68A C68 H68B 109.5
H68A C68 H68C 109.5
H68B C68 H68C 109.5
C66 C69 H69A 109.5
C66 C69 H69B 109.5
C66 C69 H69C 109.5
H69A C69 H69B 109.5
H69A C69 H69C 109.5
H69B C69 H69C 109.5
C71 C70 P51 117.07(15)
C71 C70 C75 118.95(19)
C75 C70 P51 123.54(16)
C70 C71 H71 119.8
C72 C71 C70 120.3(2)
C72 C71 H71 119.8
C71 C72 H72 119.9
C73 C72 C71 120.2(2)
C73 C72 H72 119.9
C72 C73 H73 119.9
C72 C73 C74 120.1(2)
C74 C73 H73 119.9
C73 C74 H74 120.0
C75 C74 C73 120.0(2)
C75 C74 H74 120.0
C70 C75 H75 119.8
C74 C75 C70 120.41(19)
C74 C75 H75 119.8
C77 C76 P51 125.27(16)
C77 C76 C81 119.15(19)
C81 C76 P51 115.36(15)
C76 C77 H77 120.1
C76 C77 C78 119.76(19)
C78 C77 H77 120.1
C77 C78 H78 119.8
C79 C78 C77 120.5(2)
C79 C78 H78 119.8
C78 C79 H79 120.0
C78 C79 C80 120.0(2)
C80 C79 H79 120.0
C79 C80 H80 120.0
C81 C80 C79 120.0(2)
C81 C80 H80 120.0
C76 C81 H81 119.7
C80 C81 C76 120.54(19)
C80 C81 H81 119.7
Rh51 C82 H82 102.0(18)
C83 C82 Rh51 70.56(12)
C83 C82 H82 119.6(18)
C83 C82 C90 126.2(2)
C90 C82 Rh51 111.00(14)
C90 C82 H82 112.6(18)
Rh51 C83 H83 100.4(15)
C82 C83 Rh51 74.06(12)
C82 C83 H83 120.1(16)
C82 C83 C84 126.5(2)
C84 C83 Rh51 106.11(14)
C84 C83 H83 112.5(16)
C83 C84 H84A 108.9
C83 C84 H84B 108.9
C83 C84 C85 113.58(19)
H84A C84 H84B 107.7
C85 C84 H84A 108.9
C85 C84 H84B 108.9
C84 C85 H85A 109.1
C84 C85 H85B 109.1
H85A C85 H85B 107.8
C86 C85 C84 112.58(19)
C86 C85 H85A 109.1
C86 C85 H85B 109.1
Rh51 C86 H86 107.6(17)
C85 C86 Rh51 112.15(15)
C85 C86 H86 115.4(17)
C87 C86 Rh51 70.35(13)
C87 C86 C85 124.9(2)
C87 C86 H86 115.5(17)
Rh51 C87 H87 107.4(17)
C86 C87 Rh51 72.09(13)
C86 C87 H87 116.7(17)
C86 C87 C89 126.5(2)
C89 C87 Rh51 108.94(16)
C89 C87 H87 113.5(17)
C87 C89 H89A 108.7
C87 C89 H89B 108.7
C87 C89 C90 114.3(2)
H89A C89 H89B 107.6
C90 C89 H89A 108.7
C90 C89 H89B 108.7
C82 C90 C89 111.83(18)
C82 C90 H90A 109.2
C82 C90 H90B 109.2
C89 C90 H90A 109.2
C89 C90 H90B 109.2
H90A C90 H90B 107.9
F12 B1 F11 110.8(2)
F12 B1 F14 107.6(2)
F13 B1 F11 111.3(2)
F13 B1 F12 111.8(3)
F13 B1 F14 106.3(3)
F14 B1 F11 108.7(2)
F21 B2 F22 109.1(2)
F21 B2 F33 102.5(5)
F23 B2 F21 111.4(3)
F23 B2 F22 109.1(3)
F23 B2 F24 111.9(3)
F24 B2 F21 109.8(2)
F24 B2 F22 105.3(3)
F34 B2 F21 112.6(6)
F34 B2 F33 110.0(7)
F34 B2 F32 120.8(8)
F32 B2 F21 106.0(5)
F32 B2 F33 103.2(7)
Cl11 C91 H91A 109.5
Cl11 C91 H91B 109.5
Cl12 C91 Cl11 110.85(13)
Cl12 C91 H91A 109.5
Cl12 C91 H91B 109.5
H91A C91 H91B 108.1
Cl21 C92 Cl22 111.66(18)
Cl21 C92 H92A 109.3
Cl21 C92 H92B 109.3
Cl22 C92 H92A 109.3
Cl22 C92 H92B 109.3
H92A C92 H92B 107.9

loop_
_geom_bond_atom_site_label_1
_geom_bond_atom_site_label_2
_geom_bond_distance
Rh1 P1 2.2338(10)
Rh1 N1 2.0890(19)
Rh1 C32 2.264(2)
Rh1 C33 2.228(2)
Rh1 C36 2.170(2)
Rh1 C37 2.151(2)
P1 N2 1.7514(19)
P1 C20 1.807(2)
P1 C26 1.809(2)
N1 C1 1.294(3)
N1 C2 1.442(2)
N2 C1 1.360(3)
N2 C11 1.452(3)
C1 H1 0.9500
C2 C3 1.399(3)
C2 C7 1.402(3)
C3 C4 1.401(3)
C3 C8 1.503(3)
C4 H4 0.9500
C4 C5 1.389(3)
C5 C6 1.389(3)
C5 C9 1.513(3)
C6 H6 0.9500
C6 C7 1.389(3)
C7 C10 1.506(3)
C8 H8A 0.9800
C8 H8B 0.9800
C8 H8C 0.9800
C9 H9A 0.9800
C9 H9B 0.9800
C9 H9C 0.9800
C10 H10A 0.9800
C10 H10B 0.9800
C10 H10C 0.9800
C11 C12 1.407(3)
C11 C16 1.398(3)
C12 C13 1.395(3)
C12 C17 1.513(3)
C13 H13 0.9500
C13 C14 1.392(3)
C14 C15 1.386(3)
C14 C18 1.510(3)
C15 H15 0.9500
C15 C16 1.399(3)
C16 C19 1.502(3)
C17 H17A 0.9800
C17 H17B 0.9800
C17 H17C 0.9800
C18 H18A 0.9800
C18 H18B 0.9800
C18 H18C 0.9800
C19 H19A 0.9800
C19 H19B 0.9800
C19 H19C 0.9800
C20 C21 1.400(3)
C20 C25 1.397(3)
C21 H21 0.9500
C21 C22 1.387(3)
C22 H22 0.9500
C22 C23 1.385(3)
C23 H23 0.9500
C23 C24 1.388(3)
C24 H24 0.9500
C24 C25 1.389(3)
C25 H25 0.9500
C26 C27 1.393(3)
C26 C31 1.404(3)
C27 H27 0.9500
C27 C28 1.394(3)
C28 H28 0.9500
C28 C29 1.384(3)
C29 H29 0.9500
C29 C30 1.386(3)
C30 H30 0.9500
C30 C31 1.386(3)
C31 H31 0.9500
C32 H32 0.93(3)
C32 C33 1.368(3)
C32 C39 1.507(3)
C33 H33 0.95(3)
C33 C34 1.503(3)
C34 H34A 0.9900
C34 H34B 0.9900
C34 C35 1.543(3)
C35 H35A 0.9900
C35 H35B 0.9900
C35 C36 1.524(3)
C36 H36 0.93(3)
C36 C37 1.388(4)
C37 H37 0.98(3)
C37 C38 1.505(3)
C38 H38A 0.9900
C38 H38B 0.9900
C38 C39 1.537(3)
C39 H39A 0.9900
C39 H39B 0.9900
Rh51 P51 2.2351(10)
Rh51 N51 2.0885(19)
Rh51 C82 2.268(2)
Rh51 C83 2.224(2)
Rh51 C86 2.176(2)
Rh51 C87 2.153(2)
P51 N52 1.7477(19)
P51 C70 1.805(2)
P51 C76 1.809(2)
N51 C51 1.294(3)
N51 C52 1.445(2)
N52 C51 1.355(2)
N52 C61 1.457(2)
C51 H51 0.9500
C52 C53 1.399(3)
C52 C57 1.395(3)
C53 C54 1.397(3)
C53 C58 1.502(3)
C54 H54 0.9500
C54 C55 1.388(4)
C55 C56 1.390(4)
C55 C59 1.512(3)
C56 H56 0.9500
C56 C57 1.393(3)
C57 C60 1.501(3)
C58 H58A 0.9800
C58 H58B 0.9800
C58 H58C 0.9800
C59 H59A 0.9800
C59 H59B 0.9800
C59 H59C 0.9800
C60 H60A 0.9800
C60 H60B 0.9800
C60 H60C 0.9800
C61 C62 1.399(3)
C61 C66 1.404(3)
C62 C63 1.395(3)
C62 C67 1.512(3)
C63 H63 0.9500
C63 C64 1.391(3)
C64 C65 1.385(3)
C64 C68 1.507(3)
C65 H65 0.9500
C65 C66 1.394(3)
C66 C69 1.507(3)
C67 H67A 0.9800
C67 H67B 0.9800
C67 H67C 0.9800
C68 H68A 0.9800
C68 H68B 0.9800
C68 H68C 0.9800
C69 H69A 0.9800
C69 H69B 0.9800
C69 H69C 0.9800
C70 C71 1.400(3)
C70 C75 1.401(3)
C71 H71 0.9500
C71 C72 1.389(3)
C72 H72 0.9500
C72 C73 1.384(3)
C73 H73 0.9500
C73 C74 1.393(3)
C74 H74 0.9500
C74 C75 1.386(3)
C75 H75 0.9500
C76 C77 1.391(3)
C76 C81 1.406(3)
C77 H77 0.9500
C77 C78 1.393(3)
C78 H78 0.9500
C78 C79 1.386(3)
C79 H79 0.9500
C79 C80 1.387(3)
C80 H80 0.9500
C80 C81 1.379(3)
C81 H81 0.9500
C82 H82 0.88(3)
C82 C83 1.366(3)
C82 C90 1.512(3)
C83 H83 0.98(3)
C83 C84 1.506(3)
C84 H84A 0.9900
C84 H84B 0.9900
C84 C85 1.538(3)
C85 H85A 0.9900
C85 H85B 0.9900
C85 C86 1.521(3)
C86 H86 0.94(3)
C86 C87 1.394(4)
C87 H87 0.95(3)
C87 C89 1.507(3)
C89 H89A 0.9900
C89 H89B 0.9900
C89 C90 1.533(3)
C90 H90A 0.9900
C90 H90B 0.9900
F11 B1 1.397(3)
F12 B1 1.360(3)
F13 B1 1.352(3)
F14 B1 1.391(4)
F21 B2 1.397(3)
F22 B2 1.414(4)
F23 B2 1.333(3)
F24 B2 1.368(4)
F33 B2 1.456(8)
F34 B2 1.235(8)
F32 B2 1.356(8)
Cl11 C91 1.765(3)
Cl12 C91 1.761(2)
C91 H91A 0.9900
C91 H91B 0.9900
Cl21 C92 1.750(4)
Cl22 C92 1.752(3)
C92 H92A 0.9900
C92 H92B 0.9900

loop_
_geom_torsion_atom_site_label_1
_geom_torsion_atom_site_label_2
_geom_torsion_atom_site_label_3
_geom_torsion_atom_site_label_4
_geom_torsion
Rh1 P1 N2 C1 -2.52(15)
Rh1 P1 N2 C11 -169.95(15)
Rh1 P1 C20 C21 3.39(19)
Rh1 P1 C20 C25 175.89(14)
Rh1 P1 C26 C27 137.34(17)
Rh1 P1 C26 C31 -39.35(18)
Rh1 N1 C1 N2 1.4(3)
Rh1 N1 C2 C3 -89.7(2)
Rh1 N1 C2 C7 86.0(2)
Rh1 C32 C33 C34 99.1(2)
Rh1 C32 C39 C38 13.4(2)
Rh1 C33 C34 C35 39.8(2)
Rh1 C36 C37 C38 101.4(2)
Rh1 C37 C38 C39 39.9(2)
P1 N2 C1 N1 1.0(3)
P1 N2 C11 C12 93.1(2)
P1 N2 C11 C16 -88.7(2)
P1 C20 C21 C22 175.21(17)
P1 C20 C25 C24 -174.71(16)
P1 C26 C27 C28 -179.45(16)
P1 C26 C31 C30 179.92(17)
N1 C2 C3 C4 172.01(18)
N1 C2 C3 C8 -8.1(3)
N1 C2 C7 C6 -172.53(18)
N1 C2 C7 C10 6.8(3)
N2 P1 C20 C21 -108.74(17)
N2 P1 C20 C25 63.75(19)
N2 P1 C26 C27 -110.67(19)
N2 P1 C26 C31 72.65(17)
N2 C11 C12 C13 -179.64(18)
N2 C11 C12 C17 1.0(3)
N2 C11 C16 C15 179.28(18)
N2 C11 C16 C19 -2.2(3)
C1 N1 C2 C3 93.7(2)
C1 N1 C2 C7 -90.6(2)
C1 N2 C11 C12 -73.9(2)
C1 N2 C11 C16 104.3(2)
C2 N1 C1 N2 178.21(18)
C2 C3 C4 C5 1.5(3)
C3 C2 C7 C6 3.0(3)
C3 C2 C7 C10 -177.63(19)
C3 C4 C5 C6 1.0(3)
C3 C4 C5 C9 -179.5(2)
C4 C5 C6 C7 -1.6(3)
C5 C6 C7 C2 -0.4(3)
C5 C6 C7 C10 -179.7(2)
C7 C2 C3 C4 -3.6(3)
C7 C2 C3 C8 176.36(19)
C8 C3 C4 C5 -178.4(2)
C9 C5 C6 C7 178.9(2)
C11 N2 C1 N1 169.41(19)
C11 C12 C13 C14 -0.5(3)
C12 C11 C16 C15 -2.6(3)
C12 C11 C16 C19 176.0(2)
C12 C13 C14 C15 -0.7(3)
C12 C13 C14 C18 -178.9(2)
C13 C14 C15 C16 0.3(3)
C14 C15 C16 C11 1.3(3)
C14 C15 C16 C19 -177.3(2)
C16 C11 C12 C13 2.2(3)
C16 C11 C12 C17 -177.14(19)
C17 C12 C13 C14 178.87(19)
C18 C14 C15 C16 178.5(2)
C20 P1 N2 C1 121.40(15)
C20 P1 N2 C11 -46.04(19)
C20 P1 C26 C27 0.2(2)
C20 P1 C26 C31 -176.47(15)
C20 C21 C22 C23 -0.6(3)
C21 C20 C25 C24 -2.4(3)
C21 C22 C23 C24 -1.2(4)
C22 C23 C24 C25 1.1(3)
C23 C24 C25 C20 0.7(3)
C25 C20 C21 C22 2.4(3)
C26 P1 N2 C1 -123.80(15)
C26 P1 N2 C11 68.76(18)
C26 P1 C20 C21 138.96(16)
C26 P1 C20 C25 -48.5(2)
C26 C27 C28 C29 0.9(3)
C27 C26 C31 C30 3.0(3)
C27 C28 C29 C30 1.0(3)
C28 C29 C30 C31 -0.9(3)
C29 C30 C31 C26 -1.1(3)
C31 C26 C27 C28 -2.9(3)
C32 C33 C34 C35 -42.2(3)
C33 C32 C39 C38 94.1(3)
C33 C34 C35 C36 -35.2(3)
C34 C35 C36 Rh1 11.4(3)
C34 C35 C36 C37 92.4(3)
C35 C36 C37 Rh1 -104.2(2)
C35 C36 C37 C38 -2.8(3)
C36 C37 C38 C39 -41.6(3)
C37 C38 C39 C32 -35.6(3)
C39 C32 C33 Rh1 -102.59(19)
C39 C32 C33 C34 -3.4(3)
Rh51 P51 N52 C51 -1.46(15)
Rh51 P51 N52 C61 -170.97(15)
Rh51 P51 C70 C71 4.5(2)
Rh51 P51 C70 C75 176.85(14)
Rh51 P51 C76 C77 134.95(17)
Rh51 P51 C76 C81 -39.49(18)
Rh51 N51 C51 N52 -2.9(3)
Rh51 N51 C52 C53 -91.6(2)
Rh51 N51 C52 C57 85.8(2)
Rh51 C82 C83 C84 98.5(2)
Rh51 C82 C90 C89 13.1(3)
Rh51 C83 C84 C85 41.5(2)
Rh51 C86 C87 C89 100.7(2)
Rh51 C87 C89 C90 41.4(3)
P51 N52 C51 N51 2.9(3)
P51 N52 C61 C62 88.7(2)
P51 N52 C61 C66 -91.6(2)
P51 C70 C71 C72 173.62(18)
P51 C70 C75 C74 -172.69(16)
P51 C76 C77 C78 -177.64(17)
P51 C76 C81 C80 178.28(17)
N51 C52 C53 C54 174.07(18)
N51 C52 C53 C58 -7.2(3)
N51 C52 C57 C56 -175.29(18)
N51 C52 C57 C60 5.4(3)
N52 P51 C70 C71 -108.65(17)
N52 P51 C70 C75 63.72(19)
N52 P51 C76 C77 -114.18(18)
N52 P51 C76 C81 71.38(17)
N52 C61 C62 C63 -176.99(18)
N52 C61 C62 C67 3.6(3)
N52 C61 C66 C65 176.96(18)
N52 C61 C66 C69 -4.6(3)
C51 N51 C52 C53 90.2(2)
C51 N51 C52 C57 -92.4(2)
C51 N52 C61 C62 -80.4(2)
C51 N52 C61 C66 99.2(2)
C52 N51 C51 N52 175.41(18)
C52 C53 C54 C55 1.6(3)
C53 C52 C57 C56 2.1(3)
C53 C52 C57 C60 -177.3(2)
C53 C54 C55 C56 1.2(3)
C53 C54 C55 C59 -178.2(2)
C54 C55 C56 C57 -2.5(3)
C55 C56 C57 C52 0.9(3)
C55 C56 C57 C60 -179.8(2)
C57 C52 C53 C54 -3.3(3)
C57 C52 C53 C58 175.5(2)
C58 C53 C54 C55 -177.2(2)
C59 C55 C56 C57 176.9(2)
C61 N52 C51 N51 173.17(18)
C61 C62 C63 C64 -0.7(3)
C62 C61 C66 C65 -3.4(3)
C62 C61 C66 C69 175.0(2)
C62 C63 C64 C65 -1.9(3)
C62 C63 C64 C68 179.2(2)
C63 C64 C65 C66 1.9(3)
C64 C65 C66 C61 0.7(3)
C64 C65 C66 C69 -177.8(2)
C66 C61 C62 C63 3.4(3)
C66 C61 C62 C67 -176.08(19)
C67 C62 C63 C64 178.83(19)
C68 C64 C65 C66 -179.2(2)
C70 P51 N52 C51 124.98(15)
C70 P51 N52 C61 -44.53(18)
C70 P51 C76 C77 -3.6(2)
C70 P51 C76 C81 -178.02(16)
C70 C71 C72 C73 -0.5(3)
C71 C70 C75 C74 -0.5(3)
C71 C72 C73 C74 -0.4(3)
C72 C73 C74 C75 0.8(3)
C73 C74 C75 C70 -0.4(3)
C75 C70 C71 C72 0.9(3)
C76 P51 N52 C51 -120.24(15)
C76 P51 N52 C61 70.25(18)
C76 P51 C70 C71 139.23(17)
C76 P51 C70 C75 -48.4(2)
C76 C77 C78 C79 0.4(3)
C77 C76 C81 C80 3.5(3)
C77 C78 C79 C80 2.5(3)
C78 C79 C80 C81 -2.5(3)
C79 C80 C81 C76 -0.5(3)
C81 C76 C77 C78 -3.4(3)
C82 C83 C84 C85 -40.3(3)
C83 C82 C90 C89 93.8(3)
C83 C84 C85 C86 -36.9(3)
C84 C85 C86 Rh51 12.1(3)
C84 C85 C86 C87 92.9(3)
C85 C86 C87 Rh51 -103.8(2)
C85 C86 C87 C89 -3.2(4)
C86 C87 C89 C90 -39.9(3)
C87 C89 C90 C82 -36.3(3)
C90 C82 C83 Rh51 -102.3(2)
C90 C82 C83 C84 -3.8(3)
